data_4023246
loop_
_publ_author_name
'Clare E. Jamookeeah'
'Christopher D. Beadle'
'Richard F. W. Jackson'
'Joseph P. A. Harrity'

_publ_section_title
;
 Investigation of a Flexible Enantiospecific Approach to Aziridines
;
_journal_name_full 'Journal of Organic Chemistry'
_journal_page_first 1128
_journal_page_last 1130
_journal_paper_doi 10.1021/jo7023637
_journal_volume 73
_journal_year 2008
_chemical_formula_sum 'C17 H19 N O2 S'
_chemical_formula_weight 301.39
_chemical_name_systematic
;
 ?
;
_space_group_IT_number 4
_symmetry_cell_setting monoclinic
_symmetry_space_group_name_Hall 'P 2yb'
_symmetry_space_group_name_H-M 'P 1 21 1'
_atom_sites_solution_hydrogens geom
_atom_sites_solution_primary direct
_atom_sites_solution_secondary difmap
_audit_creation_method SHELXL-97
_cell_angle_alpha 90.00
_cell_angle_beta 92.276(19)
_cell_angle_gamma 90.00
_cell_formula_units_Z 2
_cell_length_a 6.2669(17)
_cell_length_b 7.288(2)
_cell_length_c 17.483(6)
_cell_measurement_reflns_used 437
_cell_measurement_temperature 150(2)
_cell_measurement_theta_max 18.81
_cell_measurement_theta_min 3.25
_cell_volume 797.9(4)
_computing_cell_refinement 'Bruker SMART'
_computing_data_collection 'Bruker SMART'
_computing_data_reduction 'Bruker SAINT'
_computing_molecular_graphics 'Bruker SHELXTL'
_computing_publication_material 'Bruker SHELXTL'
_computing_structure_refinement 'SHELXL-97 (Sheldrick, 1997)'
_computing_structure_solution 'SHELXS-97 (Sheldrick, 1990)'
_diffrn_ambient_temperature 150(2)
_diffrn_detector_area_resol_mean 100
_diffrn_measured_fraction_theta_full 0.992
_diffrn_measured_fraction_theta_max 0.992
_diffrn_measurement_device_type 'CCD area detector'
_diffrn_measurement_method 'phi and omega scans'
_diffrn_radiation_monochromator graphite
_diffrn_radiation_source 'fine-focus sealed tube'
_diffrn_radiation_type MoK\a
_diffrn_radiation_wavelength 0.71073
_diffrn_reflns_av_R_equivalents 0.1144
_diffrn_reflns_av_sigmaI/netI 0.1348
_diffrn_reflns_limit_h_max 7
_diffrn_reflns_limit_h_min -7
_diffrn_reflns_limit_k_max 6
_diffrn_reflns_limit_k_min -8
_diffrn_reflns_limit_l_max 20
_diffrn_reflns_limit_l_min -20
_diffrn_reflns_number 4006
_diffrn_reflns_theta_full 24.99
_diffrn_reflns_theta_max 24.99
_diffrn_reflns_theta_min 1.17
_diffrn_standards_decay_% 0
_diffrn_standards_number 0
_exptl_absorpt_coefficient_mu 0.207
_exptl_absorpt_correction_T_max 0.9938
_exptl_absorpt_correction_T_min 0.9776
_exptl_absorpt_correction_type multi-scan
_exptl_absorpt_process_details SADABS
_exptl_crystal_colour COLOURLESS
_exptl_crystal_density_diffrn 1.254
_exptl_crystal_density_method 'not measured'
_exptl_crystal_description NEEDLE
_exptl_crystal_F_000 320
_exptl_crystal_size_max 0.11
_exptl_crystal_size_mid 0.03
_exptl_crystal_size_min 0.03
_refine_diff_density_max 0.692
_refine_diff_density_min -0.473
_refine_diff_density_rms 0.115
_refine_ls_abs_structure_details 'Flack H D (1983), Acta Cryst. A39, 876-881'
_refine_ls_abs_structure_Flack 0(10)
_refine_ls_extinction_method none
_refine_ls_goodness_of_fit_ref 1.070
_refine_ls_hydrogen_treatment constr
_refine_ls_matrix_type full
_refine_ls_number_parameters 193
_refine_ls_number_reflns 1521
_refine_ls_number_restraints 1
_refine_ls_restrained_S_all 1.069
_refine_ls_R_factor_all 0.1440
_refine_ls_R_factor_gt 0.0977
_refine_ls_shift/su_max 0.000
_refine_ls_shift/su_mean 0.000
_refine_ls_structure_factor_coef Fsqd
_refine_ls_weighting_details 'calc w=1/[\s^2^(Fo^2^)+(0.1418P)^2^+0.7825P] where P=(Fo^2^+2Fc^2^)/3'
_refine_ls_weighting_scheme calc
_refine_ls_wR_factor_gt 0.2336
_refine_ls_wR_factor_ref 0.2661
_reflns_number_gt 979
_reflns_number_total 1521
_reflns_threshold_expression >2sigma(I)
_cod_data_source_file jo7023637-File003.cif
_cod_data_source_block ohj136_0m
_cod_depositor_comments
;
The following automatic conversions were performed:
'_symmetry_cell_setting' value 'Monoclinic' changed to 'monoclinic'
according to '/home/saulius/struct/CIF-dictionaries/cif_core.dic'
dictionary named 'cif_core.dic' version 2.4.1 from
2010-06-29.

'_exptl_absorpt_correction_type' value 'MULTI-SCAN' changed
to 'multi-scan' according to
'/home/saulius/struct/CIF-dictionaries/cif_core.dic' dictionary named
'cif_core.dic' version 2.4.1 from
2010-06-29.

'_refine_ls_hydrogen_treatment' value 'CONSTR' changed to
'constr' according to '/home/saulius/struct/CIF-dictionaries/cif_core.dic'
dictionary named 'cif_core.dic' version 2.4.1 from 2010-06-29.

Automatic conversion script
Id: cif_fix_enum 1527 2010-12-29 10:47:43Z saulius 
;
_cod_original_sg_symbol_H-M 'P 21'
_cod_database_code 4023246

loop_
_symmetry_equiv_pos_as_xyz
'x, y, z'
'-x, y+1/2, -z'

loop_
_atom_site_label
_atom_site_type_symbol
_atom_site_fract_x
_atom_site_fract_y
_atom_site_fract_z
_atom_site_U_iso_or_equiv
_atom_site_adp_type
_atom_site_occupancy
_atom_site_symmetry_multiplicity
_atom_site_calc_flag
_atom_site_refinement_flags
_atom_site_disorder_assembly
_atom_site_disorder_group
S1 S 0.4736(4) 0.2198(4) 0.79387(15) 0.0361(8) Uani 1 1 d . . .
N1 N 0.3911(15) 0.4314(15) 0.7709(5) 0.039(3) Uani 1 1 d . . .
O1 O 0.7019(10) 0.2269(14) 0.7982(4) 0.045(2) Uani 1 1 d . . .
O2 O 0.3732(15) 0.0833(12) 0.7450(5) 0.052(2) Uani 1 1 d . . .
C1 C 0.3753(15) 0.1997(18) 0.8855(6) 0.038(3) Uani 1 1 d . . .
C2 C 0.487(2) 0.2587(16) 0.9494(7) 0.045(3) Uani 1 1 d . . .
H2 H 0.6236 0.3067 0.9442 0.054 Uiso 1 1 calc R . .
C3 C 0.407(2) 0.250(2) 1.0204(7) 0.052(4) Uani 1 1 d . . .
H3 H 0.4894 0.2917 1.0623 0.063 Uiso 1 1 calc R . .
C4 C 0.205(3) 0.180(2) 1.0317(7) 0.068(5) Uani 1 1 d . . .
C5 C 0.089(2) 0.120(2) 0.9656(8) 0.053(4) Uani 1 1 d . . .
H5 H -0.0469 0.0730 0.9715 0.063 Uiso 1 1 calc R . .
C6 C 0.1647(19) 0.1267(19) 0.8932(6) 0.045(3) Uani 1 1 d . . .
H6 H 0.0832 0.0858 0.8510 0.054 Uiso 1 1 calc R . .
C7 C 0.3630(16) 0.4667(18) 0.6870(7) 0.038(3) Uani 1 1 d . . .
H7 H 0.3937 0.3621 0.6540 0.046 Uiso 1 1 calc R . .
C8 C 0.1711(19) 0.447(2) 0.7334(7) 0.050(3) Uani 1 1 d . . .
H8A H 0.0877 0.3351 0.7272 0.060 Uiso 1 1 calc R . .
H8B H 0.0887 0.5561 0.7434 0.060 Uiso 1 1 calc R . .
C9 C 0.4385(16) 0.6516(14) 0.6587(6) 0.028(2) Uani 1 1 d . . .
H9 H 0.3752 0.7467 0.6903 0.034 Uiso 1 1 calc R . .
C10 C 0.3519(17) 0.6770(16) 0.5771(6) 0.035(3) Uani 1 1 d . . .
C11 C 0.1566(16) 0.7673(17) 0.5618(6) 0.037(3) Uani 1 1 d . . .
H11 H 0.0847 0.8194 0.6020 0.044 Uiso 1 1 calc R . .
C12 C 0.071(2) 0.7797(17) 0.4886(7) 0.043(3) Uani 1 1 d . . .
H12 H -0.0568 0.8429 0.4796 0.052 Uiso 1 1 calc R . .
C13 C 0.1694(19) 0.7008(19) 0.4288(7) 0.043(3) Uani 1 1 d . . .
H13 H 0.1050 0.7047 0.3800 0.052 Uiso 1 1 calc R . .
C14 C 0.367(2) 0.6140(18) 0.4405(7) 0.048(3) Uani 1 1 d . . .
H14 H 0.4393 0.5666 0.3995 0.057 Uiso 1 1 calc R . .
C15 C 0.4523(18) 0.6004(16) 0.5149(6) 0.036(3) Uani 1 1 d . . .
H15 H 0.5806 0.5381 0.5234 0.043 Uiso 1 1 calc R . .
C16 C 0.6820(17) 0.668(2) 0.6685(7) 0.047(3) Uani 1 1 d . . .
H16A H 0.7218 0.6765 0.7219 0.071 Uiso 1 1 calc R . .
H16B H 0.7290 0.7758 0.6425 0.071 Uiso 1 1 calc R . .
H16C H 0.7476 0.5616 0.6471 0.071 Uiso 1 1 calc R . .
C17 C 0.118(3) 0.164(3) 1.1107(8) 0.081(6) Uani 1 1 d . . .
H17A H 0.1456 0.0432 1.1305 0.121 Uiso 1 1 calc R . .
H17B H -0.0332 0.1859 1.1080 0.121 Uiso 1 1 calc R . .
H17C H 0.1862 0.2532 1.1439 0.121 Uiso 1 1 calc R . .

loop_
_atom_site_aniso_label
_atom_site_aniso_U_11
_atom_site_aniso_U_22
_atom_site_aniso_U_33
_atom_site_aniso_U_23
_atom_site_aniso_U_13
_atom_site_aniso_U_12
S1 0.0305(14) 0.0267(14) 0.0508(15) 0.0033(15) -0.0015(11) 0.0038(15)
N1 0.029(6) 0.043(7) 0.043(5) 0.004(4) -0.012(4) -0.007(5)
O1 0.010(3) 0.052(5) 0.073(5) 0.025(5) 0.006(3) 0.010(5)
O2 0.066(7) 0.035(6) 0.057(5) -0.008(4) 0.009(4) -0.004(5)
C1 0.023(5) 0.028(7) 0.061(7) 0.004(6) -0.009(5) 0.009(6)
C2 0.044(7) 0.029(8) 0.060(7) 0.008(6) -0.012(6) -0.012(6)
C3 0.066(9) 0.033(9) 0.056(7) -0.007(6) -0.015(6) 0.000(7)
C4 0.085(11) 0.074(14) 0.045(7) 0.015(7) 0.010(7) 0.024(10)
C5 0.028(7) 0.054(9) 0.077(9) 0.024(7) 0.013(6) 0.011(6)
C6 0.038(7) 0.056(9) 0.041(6) 0.002(6) -0.015(5) -0.004(6)
C7 0.019(6) 0.039(7) 0.056(7) -0.007(6) -0.003(5) -0.003(5)
C8 0.025(6) 0.062(10) 0.062(8) 0.014(7) -0.010(5) -0.001(6)
C9 0.022(6) 0.017(5) 0.046(6) -0.004(4) 0.003(4) 0.001(4)
C10 0.026(6) 0.034(8) 0.045(6) 0.000(5) 0.000(4) -0.016(5)
C11 0.014(5) 0.049(9) 0.048(6) -0.006(5) -0.001(4) 0.005(5)
C12 0.036(7) 0.029(7) 0.064(8) 0.002(5) -0.004(6) 0.000(5)
C13 0.049(7) 0.022(7) 0.057(7) 0.001(6) -0.021(5) -0.006(7)
C14 0.055(9) 0.027(8) 0.061(8) -0.001(6) 0.013(6) -0.004(6)
C15 0.032(7) 0.029(7) 0.047(6) 0.005(5) 0.002(5) -0.002(5)
C16 0.032(7) 0.051(10) 0.059(7) 0.010(6) 0.001(5) 0.001(6)
C17 0.098(13) 0.084(14) 0.061(9) 0.015(8) 0.008(8) 0.035(11)

loop_
_atom_type_symbol
_atom_type_description
_atom_type_scat_dispersion_real
_atom_type_scat_dispersion_imag
_atom_type_scat_source
C C 0.0033 0.0000 'International Tables Vol C Tables 4.2.6.8 and 6.1.1.4'
H H 0.0000 0.0000 'International Tables Vol C Tables 4.2.6.8 and 6.1.1.4'
N N 0.0061 0.0000 'International Tables Vol C Tables 4.2.6.8 and 6.1.1.4'
O O 0.0106 0.0000 'International Tables Vol C Tables 4.2.6.8 and 6.1.1.4'
S S 0.1246 0.0000 'International Tables Vol C Tables 4.2.6.8 and 6.1.1.4'

loop_
_geom_angle_atom_site_label_1
_geom_angle_atom_site_label_2
_geom_angle_atom_site_label_3
_geom_angle
_geom_angle_site_symmetry_1
_geom_angle_site_symmetry_3
_geom_angle_publ_flag
O1 S1 O2 117.9(6) . . ?
O1 S1 N1 106.2(5) . . ?
O2 S1 N1 111.8(6) . . ?
O1 S1 C1 110.1(5) . . ?
O2 S1 C1 109.0(6) . . ?
N1 S1 C1 100.4(5) . . ?
C7 N1 C8 59.3(7) . . ?
C7 N1 S1 114.7(8) . . ?
C8 N1 S1 116.2(9) . . ?
C2 C1 C6 119.1(10) . . ?
C2 C1 S1 122.4(9) . . ?
C6 C1 S1 118.5(8) . . ?
C3 C2 C1 122.3(12) . . ?
C3 C2 H2 118.8 . . ?
C1 C2 H2 118.8 . . ?
C2 C3 C4 121.4(12) . . ?
C2 C3 H3 119.3 . . ?
C4 C3 H3 119.3 . . ?
C3 C4 C5 116.0(11) . . ?
C3 C4 C17 121.6(14) . . ?
C5 C4 C17 122.4(15) . . ?
C6 C5 C4 124.3(12) . . ?
C6 C5 H5 117.9 . . ?
C4 C5 H5 117.9 . . ?
C5 C6 C1 116.9(11) . . ?
C5 C6 H6 121.6 . . ?
C1 C6 H6 121.6 . . ?
C8 C7 N1 60.9(7) . . ?
C8 C7 C9 122.4(11) . . ?
N1 C7 C9 116.6(10) . . ?
C8 C7 H7 115.3 . . ?
N1 C7 H7 115.3 . . ?
C9 C7 H7 115.3 . . ?
C7 C8 N1 59.8(7) . . ?
C7 C8 H8A 117.8 . . ?
N1 C8 H8A 117.8 . . ?
C7 C8 H8B 117.8 . . ?
N1 C8 H8B 117.8 . . ?
H8A C8 H8B 114.9 . . ?
C7 C9 C10 108.1(9) . . ?
C7 C9 C16 110.7(9) . . ?
C10 C9 C16 114.4(8) . . ?
C7 C9 H9 107.8 . . ?
C10 C9 H9 107.8 . . ?
C16 C9 H9 107.8 . . ?
C15 C10 C11 117.1(10) . . ?
C15 C10 C9 121.9(10) . . ?
C11 C10 C9 120.8(9) . . ?
C12 C11 C10 120.9(10) . . ?
C12 C11 H11 119.5 . . ?
C10 C11 H11 119.5 . . ?
C13 C12 C11 120.9(12) . . ?
C13 C12 H12 119.5 . . ?
C11 C12 H12 119.5 . . ?
C12 C13 C14 120.4(11) . . ?
C12 C13 H13 119.8 . . ?
C14 C13 H13 119.8 . . ?
C15 C14 C13 118.4(11) . . ?
C15 C14 H14 120.8 . . ?
C13 C14 H14 120.8 . . ?
C14 C15 C10 122.1(11) . . ?
C14 C15 H15 118.9 . . ?
C10 C15 H15 118.9 . . ?
C9 C16 H16A 109.5 . . ?
C9 C16 H16B 109.5 . . ?
H16A C16 H16B 109.5 . . ?
C9 C16 H16C 109.5 . . ?
H16A C16 H16C 109.5 . . ?
H16B C16 H16C 109.5 . . ?
C4 C17 H17A 109.5 . . ?
C4 C17 H17B 109.5 . . ?
H17A C17 H17B 109.5 . . ?
C4 C17 H17C 109.5 . . ?
H17A C17 H17C 109.5 . . ?
H17B C17 H17C 109.5 . . ?

loop_
_geom_bond_atom_site_label_1
_geom_bond_atom_site_label_2
_geom_bond_distance
_geom_bond_site_symmetry_2
_geom_bond_publ_flag
S1 O1 1.431(7) . ?
S1 O2 1.440(9) . ?
S1 N1 1.670(11) . ?
S1 C1 1.746(11) . ?
N1 C7 1.492(15) . ?
N1 C8 1.508(15) . ?
C1 C2 1.365(15) . ?
C1 C6 1.434(15) . ?
C2 C3 1.359(16) . ?
C2 H2 0.9300 . ?
C3 C4 1.39(2) . ?
C3 H3 0.9300 . ?
C4 C5 1.41(2) . ?
C4 C17 1.508(18) . ?
C5 C6 1.368(16) . ?
C5 H5 0.9300 . ?
C6 H6 0.9300 . ?
C7 C8 1.484(16) . ?
C7 C9 1.518(16) . ?
C7 H7 0.9800 . ?
C8 H8A 0.9700 . ?
C8 H8B 0.9700 . ?
C9 C10 1.518(15) . ?
C9 C16 1.533(14) . ?
C9 H9 0.9800 . ?
C10 C15 1.395(15) . ?
C10 C11 1.406(15) . ?
C11 C12 1.373(16) . ?
C11 H11 0.9300 . ?
C12 C13 1.363(17) . ?
C12 H12 0.9300 . ?
C13 C14 1.398(17) . ?
C13 H13 0.9300 . ?
C14 C15 1.389(17) . ?
C14 H14 0.9300 . ?
C15 H15 0.9300 . ?
C16 H16A 0.9600 . ?
C16 H16B 0.9600 . ?
C16 H16C 0.9600 . ?
C17 H17A 0.9600 . ?
C17 H17B 0.9600 . ?
C17 H17C 0.9600 . ?

loop_
_cod_related_entry_id
_cod_related_entry_database
_cod_related_entry_code
1 ChemSpider 30658638
